data_4304821
loop_
_publ_author_name
'Jun-ichi Ito'
'Yasuhiro Ohki'
'Masatoshi Iwata'
'Kazuyuki Tatsumi'

_publ_section_title
;
Trithio-Chloro Molybdate [MoClS3]-: A Versatile Precursor for Molybdenum
Trisulfido Complexes
;
_journal_name_full 'Inorganic Chemistry'
_journal_page_first 3763
_journal_page_last 3771
_journal_paper_doi 10.1021/ic702397j
_journal_volume 47
_journal_year 2008
_chemical_formula_sum 'C33 H33 Mo O7 P S3'
_chemical_formula_weight 764.71
_space_group_IT_number 14
_symmetry_cell_setting monoclinic
_symmetry_Int_Tables_number 14
_symmetry_space_group_name_Hall '-P 2yn'
_symmetry_space_group_name_H-M 'P 1 21/n 1'
_cell_angle_alpha 90
_cell_angle_beta 94.839(2)
_cell_angle_gamma 90
_cell_formula_units_Z 4
_cell_length_a 8.787(2)
_cell_length_b 17.862(4)
_cell_length_c 22.379(5)
_cell_measurement_reflns_used 8945
_cell_measurement_temperature 173.2
_cell_measurement_theta_max 27.5
_cell_measurement_theta_min 3.1
_cell_volume 3499.9(14)
_computing_cell_refinement CRYSTALCLEAR
_computing_data_collection CRYSTALCLEAR
_computing_data_reduction 'teXsan Ver. 1.11'
_computing_publication_material 'teXsan Ver. 1.11'
_computing_structure_refinement 'teXsan Ver. 1.10'
_computing_structure_solution SIR92
_diffrn_detector_area_resol_mean 14.71
_diffrn_measured_fraction_theta_full 0.9873
_diffrn_measured_fraction_theta_max 0.9873
_diffrn_measurement_device_type 'Rigaku/MSC Mercury CCD'
_diffrn_measurement_method \w
_diffrn_radiation_type 'Mo K\a'
_diffrn_radiation_wavelength 0.7107
_diffrn_reflns_av_R_equivalents 0.026
_diffrn_reflns_limit_h_max 9
_diffrn_reflns_limit_h_min -11
_diffrn_reflns_limit_k_max 23
_diffrn_reflns_limit_k_min -23
_diffrn_reflns_limit_l_max 28
_diffrn_reflns_limit_l_min -29
_diffrn_reflns_number 27543
_diffrn_reflns_theta_full 27.49
_diffrn_reflns_theta_max 27.49
_exptl_absorpt_coefficient_mu 0.643
_exptl_absorpt_correction_T_max 0.968
_exptl_absorpt_correction_T_min 0.887
_exptl_absorpt_correction_type multi-scan
_exptl_absorpt_process_details '(Jacobson, 1998)'
_exptl_crystal_colour Red
_exptl_crystal_density_diffrn 1.451
_exptl_crystal_density_method 'not measured'
_exptl_crystal_description Prism
_exptl_crystal_size_max 0.200
_exptl_crystal_size_mid 0.200
_exptl_crystal_size_min 0.050
_refine_diff_density_max 0.74
_refine_diff_density_min -0.30
_refine_ls_extinction_method none
_refine_ls_goodness_of_fit_ref 1.083
_refine_ls_hydrogen_treatment noref
_refine_ls_number_parameters 406
_refine_ls_number_reflns 7832
_refine_ls_R_factor_gt 0.0323
_refine_ls_shift/su_max 0.0031
_refine_ls_structure_factor_coef F
_refine_ls_weighting_details 'w = 1/[\s^2^(Fo) + 0.00063|Fo|^2^]'
_refine_ls_weighting_scheme calc
_refine_ls_wR_factor_ref 0.0468
_reflns_number_gt 6699
_reflns_number_total 7937
_reflns_threshold_expression F^2^>2.0\s(F^2^)
_cod_data_source_file ic702397j-file004_8.cif
_cod_data_source_block '_MoS3(Me3cit)'
_cod_original_formula_sum 'C33 H33 Mo O7 P S3 '
_cod_database_code 4304821

loop_
_symmetry_equiv_pos_as_xyz
x,y,z
1/2-x,1/2+y,1/2-z
-x,-y,-z
1/2+x,1/2-y,1/2+z

loop_
_atom_site_label
_atom_site_type_symbol
_atom_site_fract_x
_atom_site_fract_y
_atom_site_fract_z
_atom_site_U_iso_or_equiv
_atom_site_adp_type
_atom_site_occupancy
_atom_site_calc_flag
_atom_site_refinement_flags
_atom_site_disorder_assembly
_atom_site_disorder_group
Mo(1) Mo 0.29077(2) 0.47134(1) 0.696292(8) 0.02102(5) Uani 1.00 d . . .
S(1) S 0.09096(7) 0.52473(4) 0.72622(3) 0.0420(2) Uani 1.00 d . . .
S(2) S 0.36002(7) 0.52697(4) 0.61810(3) 0.0358(2) Uani 1.00 d . . .
S(3) S 0.23777(8) 0.35660(4) 0.67312(3) 0.0391(2) Uani 1.00 d . . .
P(1) P 0.47317(6) 0.26421(3) 0.49717(2) 0.0201(1) Uani 1.00 d . . .
O(1) O 0.4453(2) 0.47355(8) 0.76034(7) 0.0240(4) Uani 1.00 d . . .
O(2) O 0.5627(3) 0.6554(1) 0.73601(9) 0.0546(6) Uani 1.00 d . . .
O(3) O 0.6116(2) 0.6209(1) 0.83132(9) 0.0439(5) Uani 1.00 d . . .
O(4) O 0.5947(2) 0.28196(10) 0.70884(8) 0.0382(5) Uani 1.00 d . . .
O(5) O 0.5831(2) 0.3091(1) 0.80562(8) 0.0433(5) Uani 1.00 d . . .
O(6) O 0.5215(2) 0.45549(10) 0.87131(7) 0.0311(4) Uani 1.00 d . . .
O(7) O 0.7728(2) 0.4529(1) 0.86151(9) 0.0410(5) Uani 1.00 d . . .
C(1) C 0.6153(2) 0.6087(1) 0.7786(1) 0.0299(6) Uani 1.00 d . . .
C(2) C 0.6808(3) 0.5401(1) 0.7520(1) 0.0301(6) Uani 1.00 d . . .
C(3) C 0.6048(2) 0.4683(1) 0.77276(10) 0.0215(5) Uani 1.00 d . . .
C(4) C 0.6702(3) 0.4026(1) 0.7390(1) 0.0287(6) Uani 1.00 d . . .
C(5) C 0.6104(2) 0.3272(1) 0.7561(1) 0.0281(6) Uani 1.00 d . . .
C(6) C 0.6425(2) 0.4578(1) 0.8403(1) 0.0257(6) Uani 1.00 d . . .
C(7) C 0.4904(6) 0.7225(2) 0.7562(2) 0.094(1) Uani 1.00 d . . .
C(8) C 0.5292(4) 0.2090(2) 0.7184(1) 0.0503(9) Uani 1.00 d . . .
C(9) C 0.5541(4) 0.4402(2) 0.9344(1) 0.063(1) Uani 1.00 d . . .
C(10) C 0.3133(2) 0.3203(1) 0.46931(9) 0.0214(5) Uani 1.00 d . . .
C(11) C 0.2360(3) 0.3630(1) 0.5095(1) 0.0279(6) Uani 1.00 d . . .
C(12) C 0.1035(3) 0.4006(1) 0.4890(1) 0.0348(7) Uani 1.00 d . . .
C(13) C 0.0494(3) 0.3967(1) 0.4292(1) 0.0380(7) Uani 1.00 d . . .
C(14) C 0.1285(3) 0.3564(2) 0.3895(1) 0.0405(7) Uani 1.00 d . . .
C(15) C 0.2607(3) 0.3176(1) 0.4089(1) 0.0316(6) Uani 1.00 d . . .
C(16) C 0.5735(2) 0.2260(1) 0.43756(10) 0.0235(5) Uani 1.00 d . . .
C(17) C 0.5147(3) 0.1641(1) 0.4057(1) 0.0290(6) Uani 1.00 d . . .
C(18) C 0.5946(3) 0.1326(1) 0.3611(1) 0.0294(6) Uani 1.00 d . . .
C(19) C 0.7347(3) 0.1617(1) 0.3495(1) 0.0325(6) Uani 1.00 d . . .
C(20) C 0.7930(3) 0.2233(2) 0.3810(1) 0.0412(7) Uani 1.00 d . . .
C(21) C 0.7137(3) 0.2562(1) 0.4249(1) 0.0330(6) Uani 1.00 d . . .
C(22) C 0.4036(2) 0.1867(1) 0.53900(10) 0.0238(5) Uani 1.00 d . . .
C(23) C 0.4951(3) 0.1238(1) 0.5508(1) 0.0378(7) Uani 1.00 d . . .
C(24) C 0.4446(3) 0.0652(2) 0.5841(1) 0.0455(8) Uani 1.00 d . . .
C(25) C 0.3019(3) 0.0677(2) 0.6055(1) 0.0411(7) Uani 1.00 d . . .
C(26) C 0.2088(3) 0.1294(1) 0.5933(1) 0.0379(7) Uani 1.00 d . . .
C(27) C 0.2594(3) 0.1891(1) 0.5605(1) 0.0301(6) Uani 1.00 d . . .
C(28) C 0.6068(2) 0.3205(1) 0.54241(9) 0.0238(5) Uani 1.00 d . . .
C(29) C 0.7279(3) 0.2859(2) 0.5762(1) 0.0378(7) Uani 1.00 d . . .
C(30) C 0.8421(3) 0.3295(2) 0.6045(1) 0.0463(8) Uani 1.00 d . . .
C(31) C 0.8350(3) 0.4066(2) 0.6016(1) 0.0426(8) Uani 1.00 d . . .
C(32) C 0.7150(3) 0.4408(2) 0.5695(1) 0.0412(7) Uani 1.00 d . . .
C(33) C 0.6006(3) 0.3981(1) 0.5390(1) 0.0311(6) Uani 1.00 d . . .
H(1) H 0.6654 0.5432 0.7086 0.0361 Uiso 1.00 calc . . .
H(2) H 0.7893 0.5379 0.7641 0.0361 Uiso 1.00 calc . . .
H(3) H 0.6446 0.4100 0.6964 0.0345 Uiso 1.00 calc . . .
H(4) H 0.7803 0.4026 0.7473 0.0345 Uiso 1.00 calc . . .
H(5) H 0.5632 0.7507 0.7822 0.1125 Uiso 1.00 calc . . .
H(6) H 0.4556 0.7528 0.7218 0.1125 Uiso 1.00 calc . . .
H(7) H 0.4038 0.7088 0.7781 0.1125 Uiso 1.00 calc . . .
H(8) H 0.4273 0.2150 0.7314 0.0603 Uiso 1.00 calc . . .
H(9) H 0.5236 0.1808 0.6813 0.0603 Uiso 1.00 calc . . .
H(10) H 0.5927 0.1824 0.7490 0.0603 Uiso 1.00 calc . . .
H(11) H 0.4594 0.4391 0.9538 0.0751 Uiso 1.00 calc . . .
H(12) H 0.6049 0.3921 0.9395 0.0751 Uiso 1.00 calc . . .
H(13) H 0.6200 0.4790 0.9525 0.0751 Uiso 1.00 calc . . .
H(14) H 0.2745 0.3662 0.5513 0.0335 Uiso 1.00 calc . . .
H(15) H 0.0486 0.4299 0.5168 0.0418 Uiso 1.00 calc . . .
H(16) H -0.0442 0.4223 0.4152 0.0456 Uiso 1.00 calc . . .
H(17) H 0.0915 0.3551 0.3474 0.0486 Uiso 1.00 calc . . .
H(18) H 0.3155 0.2891 0.3807 0.0380 Uiso 1.00 calc . . .
H(19) H 0.4175 0.1430 0.4146 0.0348 Uiso 1.00 calc . . .
H(20) H 0.5523 0.0903 0.3381 0.0353 Uiso 1.00 calc . . .
H(21) H 0.7923 0.1389 0.3191 0.0390 Uiso 1.00 calc . . .
H(22) H 0.8909 0.2438 0.3722 0.0495 Uiso 1.00 calc . . .
H(23) H 0.7549 0.2997 0.4466 0.0396 Uiso 1.00 calc . . .
H(24) H 0.5951 0.1213 0.5356 0.0453 Uiso 1.00 calc . . .
H(25) H 0.5098 0.0220 0.5926 0.0546 Uiso 1.00 calc . . .
H(26) H 0.2669 0.0264 0.6289 0.0493 Uiso 1.00 calc . . .
H(27) H 0.1078 0.1309 0.6078 0.0454 Uiso 1.00 calc . . .
H(28) H 0.1943 0.2324 0.5525 0.0362 Uiso 1.00 calc . . .
H(29) H 0.7319 0.2318 0.5797 0.0454 Uiso 1.00 calc . . .
H(30) H 0.9283 0.3056 0.6268 0.0555 Uiso 1.00 calc . . .
H(31) H 0.9152 0.4366 0.6222 0.0511 Uiso 1.00 calc . . .
H(32) H 0.7095 0.4950 0.5680 0.0495 Uiso 1.00 calc . . .
H(33) H 0.5171 0.4225 0.5154 0.0373 Uiso 1.00 calc . . .

loop_
_atom_site_aniso_label
_atom_site_aniso_U_11
_atom_site_aniso_U_22
_atom_site_aniso_U_33
_atom_site_aniso_U_12
_atom_site_aniso_U_13
_atom_site_aniso_U_23
Mo(1) 0.0173(1) 0.0287(1) 0.0169(1) 0.00311(7) 0.00020(7) 0.00292(7)
S(1) 0.0262(3) 0.0664(5) 0.0338(3) 0.0176(3) 0.0044(3) 0.0004(3)
S(2) 0.0390(3) 0.0437(4) 0.0255(3) 0.0046(3) 0.0069(3) 0.0125(3)
S(3) 0.0474(4) 0.0350(3) 0.0329(3) -0.0087(3) -0.0078(3) 0.0005(3)
P(1) 0.0184(2) 0.0211(3) 0.0208(3) -0.0001(2) 0.0024(2) -0.0002(2)
O(1) 0.0162(7) 0.0348(9) 0.0206(7) 0.0011(6) -0.0004(6) 0.0034(6)
O(2) 0.084(1) 0.036(1) 0.042(1) 0.025(1) -0.009(1) -0.0022(9)
O(3) 0.051(1) 0.041(1) 0.041(1) 0.0048(9) 0.0124(9) -0.0005(9)
O(4) 0.050(1) 0.0283(9) 0.0367(10) -0.0006(8) 0.0080(8) -0.0016(7)
O(5) 0.063(1) 0.0322(10) 0.038(1) -0.0023(8) 0.0225(9) 0.0032(8)
O(6) 0.0263(8) 0.047(1) 0.0198(8) 0.0014(7) 0.0024(6) 0.0002(7)
O(7) 0.0232(8) 0.054(1) 0.044(1) 0.0054(8) -0.0106(7) 0.0044(9)
C(1) 0.022(1) 0.027(1) 0.042(1) -0.0031(9) 0.0042(9) 0.002(1)
C(2) 0.023(1) 0.028(1) 0.041(1) -0.0003(9) 0.0120(10) 0.0033(10)
C(3) 0.0163(9) 0.023(1) 0.026(1) -0.0002(8) 0.0041(8) 0.0003(8)
C(4) 0.031(1) 0.027(1) 0.030(1) 0.0029(9) 0.0151(9) 0.0006(9)
C(5) 0.027(1) 0.027(1) 0.032(1) 0.0078(9) 0.0116(9) -0.0011(9)
C(6) 0.022(1) 0.026(1) 0.028(1) 0.0043(8) -0.0025(9) -0.0016(9)
C(7) 0.154(4) 0.050(2) 0.074(3) 0.061(2) -0.009(3) -0.003(2)
C(8) 0.064(2) 0.031(1) 0.056(2) -0.004(1) 0.005(1) -0.004(1)
C(9) 0.064(2) 0.104(3) 0.020(1) 0.004(2) 0.004(1) 0.004(2)
C(10) 0.0193(10) 0.0208(10) 0.024(1) -0.0010(8) 0.0013(8) 0.0010(8)
C(11) 0.029(1) 0.028(1) 0.027(1) 0.0036(9) 0.0085(9) 0.0032(9)
C(12) 0.030(1) 0.028(1) 0.049(2) 0.0080(9) 0.016(1) 0.008(1)
C(13) 0.022(1) 0.030(1) 0.060(2) 0.0012(9) -0.005(1) 0.013(1)
C(14) 0.042(1) 0.038(1) 0.038(1) 0.000(1) -0.018(1) 0.002(1)
C(15) 0.036(1) 0.033(1) 0.026(1) 0.0028(10) -0.0039(9) -0.0027(10)
C(16) 0.0226(10) 0.022(1) 0.026(1) 0.0018(8) 0.0050(8) -0.0008(8)
C(17) 0.027(1) 0.027(1) 0.034(1) -0.0036(9) 0.0073(9) -0.0048(10)
C(18) 0.035(1) 0.025(1) 0.029(1) 0.0014(9) 0.0017(9) -0.0055(9)
C(19) 0.032(1) 0.037(1) 0.029(1) 0.0057(10) 0.0087(10) -0.005(1)
C(20) 0.031(1) 0.053(2) 0.042(1) -0.011(1) 0.016(1) -0.011(1)
C(21) 0.031(1) 0.035(1) 0.035(1) -0.0108(10) 0.0106(10) -0.009(1)
C(22) 0.025(1) 0.022(1) 0.024(1) -0.0014(8) 0.0030(8) 0.0018(8)
C(23) 0.029(1) 0.031(1) 0.054(2) 0.0042(10) 0.008(1) 0.013(1)
C(24) 0.043(1) 0.031(1) 0.063(2) 0.003(1) 0.005(1) 0.018(1)
C(25) 0.047(1) 0.034(1) 0.043(2) -0.008(1) 0.006(1) 0.013(1)
C(26) 0.036(1) 0.036(1) 0.043(1) -0.008(1) 0.017(1) 0.002(1)
C(27) 0.030(1) 0.027(1) 0.035(1) 0.0002(9) 0.0112(10) 0.0034(10)
C(28) 0.0195(10) 0.032(1) 0.020(1) -0.0035(8) 0.0032(8) -0.0020(9)
C(29) 0.033(1) 0.047(2) 0.033(1) 0.000(1) -0.005(1) 0.004(1)
C(30) 0.026(1) 0.080(2) 0.031(1) -0.009(1) -0.004(1) 0.003(1)
C(31) 0.033(1) 0.070(2) 0.026(1) -0.024(1) 0.008(1) -0.013(1)
C(32) 0.042(1) 0.043(1) 0.041(1) -0.019(1) 0.011(1) -0.012(1)
C(33) 0.029(1) 0.033(1) 0.032(1) -0.0058(9) 0.0046(9) -0.0024(10)

loop_
_atom_type_symbol
_atom_type_description
_atom_type_scat_dispersion_real
_atom_type_scat_dispersion_imag
_atom_type_scat_source
C C 0.003 0.002
;International Tables for Crystallography
(1992, Vol. C, Tables 4.2.6.8 and 6.1.1.1)
;
H H 0.000 0.000
;International Tables for Crystallography
(1992, Vol. C, Table 6.1.1.2)
;
Mo Mo -1.683 0.686
;International Tables for Crystallography
(1992, Vol. C, Tables 4.2.6.8 and 6.1.1.1)
;
O O 0.011 0.006
;International Tables for Crystallography
(1992, Vol. C, Tables 4.2.6.8 and 6.1.1.1)
;
P P 0.102 0.094
;International Tables for Crystallography
(1992, Vol. C, Tables 4.2.6.8 and 6.1.1.1)
;
S S 0.125 0.123
;International Tables for Crystallography
(1992, Vol. C, Tables 4.2.6.8 and 6.1.1.1)
;

loop_
_geom_angle_atom_site_label_1
_geom_angle_atom_site_label_2
_geom_angle_atom_site_label_3
_geom_angle
_geom_angle_site_symmetry_1
_geom_angle_site_symmetry_2
_geom_angle_site_symmetry_3
_geom_angle_publ_flag
S(1) Mo(1) S(2) 110.09(3) . . . yes
S(1) Mo(1) S(3) 109.31(3) . . . yes
S(1) Mo(1) O(1) 107.89(5) . . . yes
S(2) Mo(1) S(3) 108.34(3) . . . yes
S(2) Mo(1) O(1) 111.96(5) . . . yes
S(3) Mo(1) O(1) 109.22(5) . . . yes
C(10) P(1) C(16) 111.93(10) . . . yes
C(10) P(1) C(22) 108.59(10) . . . yes
C(10) P(1) C(28) 109.8(1) . . . yes
C(16) P(1) C(22) 107.6(1) . . . yes
C(16) P(1) C(28) 107.08(10) . . . yes
C(22) P(1) C(28) 111.8(1) . . . yes
Mo(1) O(1) C(3) 141.9(1) . . . yes
C(1) O(2) C(7) 115.8(2) . . . yes
C(5) O(4) C(8) 116.4(2) . . . yes
C(6) O(6) C(9) 114.8(2) . . . yes
O(2) C(1) O(3) 123.8(2) . . . yes
O(2) C(1) C(2) 110.7(2) . . . yes
O(3) C(1) C(2) 125.5(2) . . . yes
C(1) C(2) C(3) 111.8(2) . . . yes
O(1) C(3) C(2) 109.6(2) . . . yes
O(1) C(3) C(4) 111.2(2) . . . yes
O(1) C(3) C(6) 109.4(2) . . . yes
C(2) C(3) C(4) 107.4(2) . . . yes
C(2) C(3) C(6) 109.7(2) . . . yes
C(4) C(3) C(6) 109.5(2) . . . yes
C(3) C(4) C(5) 113.9(2) . . . yes
O(4) C(5) O(5) 123.9(2) . . . yes
O(4) C(5) C(4) 110.9(2) . . . yes
O(5) C(5) C(4) 125.2(2) . . . yes
O(6) C(6) O(7) 124.8(2) . . . yes
O(6) C(6) C(3) 114.0(2) . . . yes
O(7) C(6) C(3) 121.2(2) . . . yes
P(1) C(10) C(11) 119.3(2) . . . yes
P(1) C(10) C(15) 120.3(2) . . . yes
C(11) C(10) C(15) 120.2(2) . . . yes
C(10) C(11) C(12) 119.5(2) . . . yes
C(11) C(12) C(13) 120.2(2) . . . yes
C(12) C(13) C(14) 120.0(2) . . . yes
C(13) C(14) C(15) 120.9(2) . . . yes
C(10) C(15) C(14) 119.1(2) . . . yes
P(1) C(16) C(17) 119.9(2) . . . yes
P(1) C(16) C(21) 120.1(2) . . . yes
C(17) C(16) C(21) 119.9(2) . . . yes
C(16) C(17) C(18) 120.2(2) . . . yes
C(17) C(18) C(19) 119.8(2) . . . yes
C(18) C(19) C(20) 120.1(2) . . . yes
C(19) C(20) C(21) 120.9(2) . . . yes
C(16) C(21) C(20) 119.2(2) . . . yes
P(1) C(22) C(23) 120.1(2) . . . yes
P(1) C(22) C(27) 120.8(2) . . . yes
C(23) C(22) C(27) 119.1(2) . . . yes
C(22) C(23) C(24) 120.5(2) . . . yes
C(23) C(24) C(25) 120.4(2) . . . yes
C(24) C(25) C(26) 119.7(2) . . . yes
C(25) C(26) C(27) 120.3(2) . . . yes
C(22) C(27) C(26) 120.0(2) . . . yes
P(1) C(28) C(29) 119.3(2) . . . yes
P(1) C(28) C(33) 120.5(2) . . . yes
C(29) C(28) C(33) 119.8(2) . . . yes
C(28) C(29) C(30) 119.3(3) . . . yes
C(29) C(30) C(31) 120.9(3) . . . yes
C(30) C(31) C(32) 120.0(2) . . . yes
C(31) C(32) C(33) 120.3(3) . . . yes
C(28) C(33) C(32) 119.7(2) . . . yes

loop_
_geom_bond_atom_site_label_1
_geom_bond_atom_site_label_2
_geom_bond_distance
_geom_bond_site_symmetry_1
_geom_bond_site_symmetry_2
_geom_bond_publ_flag
Mo(1) S(1) 2.1538(7) . . yes
Mo(1) S(2) 2.1447(6) . . yes
Mo(1) S(3) 2.1553(7) . . yes
Mo(1) O(1) 1.890(2) . . yes
P(1) C(10) 1.793(2) . . yes
P(1) C(16) 1.795(2) . . yes
P(1) C(22) 1.807(2) . . yes
P(1) C(28) 1.793(2) . . yes
O(1) C(3) 1.408(3) . . yes
O(2) C(1) 1.320(3) . . yes
O(2) C(7) 1.446(4) . . yes
O(3) C(1) 1.204(3) . . yes
O(4) C(5) 1.329(3) . . yes
O(4) C(8) 1.448(3) . . yes
O(5) C(5) 1.198(3) . . yes
O(6) C(6) 1.319(3) . . yes
O(6) C(9) 1.444(3) . . yes
O(7) C(6) 1.205(3) . . yes
C(1) C(2) 1.498(3) . . yes
C(2) C(3) 1.536(3) . . yes
C(3) C(4) 1.533(3) . . yes
C(3) C(6) 1.531(3) . . yes
C(4) C(5) 1.507(3) . . yes
C(10) C(11) 1.399(3) . . yes
C(10) C(15) 1.393(3) . . yes
C(11) C(12) 1.389(3) . . yes
C(12) C(13) 1.385(4) . . yes
C(13) C(14) 1.375(4) . . yes
C(14) C(15) 1.391(3) . . yes
C(16) C(17) 1.391(3) . . yes
C(16) C(21) 1.395(3) . . yes
C(17) C(18) 1.387(3) . . yes
C(18) C(19) 1.380(3) . . yes
C(19) C(20) 1.382(4) . . yes
C(20) C(21) 1.382(3) . . yes
C(22) C(23) 1.393(3) . . yes
C(22) C(27) 1.393(3) . . yes
C(23) C(24) 1.380(4) . . yes
C(24) C(25) 1.380(4) . . yes
C(25) C(26) 1.387(4) . . yes
C(26) C(27) 1.388(3) . . yes
C(28) C(29) 1.398(3) . . yes
C(28) C(33) 1.389(3) . . yes
C(29) C(30) 1.381(4) . . yes
C(30) C(31) 1.380(4) . . yes
C(31) C(32) 1.369(4) . . yes
C(32) C(33) 1.394(3) . . yes

loop_
_geom_contact_atom_site_label_1
_geom_contact_atom_site_label_2
_geom_contact_distance
_geom_contact_site_symmetry_1
_geom_contact_site_symmetry_2
_geom_contact_publ_flag
S(3) C(7) 3.578(4) . 2_546 ?
O(3) C(26) 3.405(3) . 2_556 ?
O(4) C(29) 3.282(3) . . ?
O(4) C(30) 3.428(3) . . ?
O(5) C(20) 3.225(3) . 4_455 ?
O(5) C(19) 3.334(3) . 4_455 ?
O(5) C(15) 3.506(3) . 4_555 ?
O(5) C(14) 3.508(3) . 4_555 ?
O(6) C(19) 3.281(3) . 4_455 ?
O(6) C(25) 3.551(3) . 2_556 ?
O(7) C(17) 3.084(3) . 4_555 ?
O(7) C(18) 3.215(3) . 4_555 ?
O(7) C(24) 3.340(3) . 2_656 ?
C(1) C(8) 3.597(4) . 2_656 ?
C(4) C(31) 3.509(3) . . ?
C(12) C(32) 3.554(4) . 3_666 ?
C(12) C(31) 3.594(3) . 1_455 ?
C(13) C(32) 3.564(4) . 3_666 ?

loop_
_geom_torsion_atom_site_label_1
_geom_torsion_atom_site_label_2
_geom_torsion_atom_site_label_3
_geom_torsion_atom_site_label_4
_geom_torsion
_geom_torsion_site_symmetry_1
_geom_torsion_site_symmetry_2
_geom_torsion_site_symmetry_3
_geom_torsion_site_symmetry_4
_geom_torsion_publ_flag
Mo(1) O(1) C(3) C(2) 72.7(3) . . . . yes
Mo(1) O(1) C(3) C(4) -45.9(3) . . . . yes
Mo(1) O(1) C(3) C(6) -167.1(2) . . . . yes
S(1) Mo(1) O(1) C(3) -159.6(2) . . . . yes
S(2) Mo(1) O(1) C(3) -38.3(2) . . . . yes
S(3) Mo(1) O(1) C(3) 81.7(2) . . . . yes
P(1) C(10) C(11) C(12) -173.8(2) . . . . yes
P(1) C(10) C(15) C(14) 174.3(2) . . . . yes
P(1) C(16) C(17) C(18) -177.6(2) . . . . yes
P(1) C(16) C(21) C(20) 176.5(2) . . . . yes
P(1) C(22) C(23) C(24) 178.2(2) . . . . yes
P(1) C(22) C(27) C(26) -179.0(2) . . . . yes
P(1) C(28) C(29) C(30) 171.3(2) . . . . yes
P(1) C(28) C(33) C(32) -173.1(2) . . . . yes
O(1) C(3) C(2) C(1) 54.3(3) . . . . yes
O(1) C(3) C(4) C(5) -62.1(3) . . . . yes
O(1) C(3) C(6) O(6) 0.5(2) . . . . yes
O(1) C(3) C(6) O(7) -179.0(2) . . . . yes
O(2) C(1) C(2) C(3) -123.6(2) . . . . yes
O(3) C(1) O(2) C(7) -3.4(4) . . . . yes
O(3) C(1) C(2) C(3) 57.2(3) . . . . yes
O(4) C(5) C(4) C(3) 144.5(2) . . . . yes
O(5) C(5) O(4) C(8) 5.1(3) . . . . yes
O(5) C(5) C(4) C(3) -37.0(3) . . . . yes
O(6) C(6) C(3) C(2) 120.7(2) . . . . yes
O(6) C(6) C(3) C(4) -121.6(2) . . . . yes
O(7) C(6) O(6) C(9) -4.9(4) . . . . yes
O(7) C(6) C(3) C(2) -58.8(3) . . . . yes
O(7) C(6) C(3) C(4) 58.8(3) . . . . yes
C(1) C(2) C(3) C(4) 175.3(2) . . . . yes
C(1) C(2) C(3) C(6) -65.8(2) . . . . yes
C(2) C(1) O(2) C(7) 177.4(3) . . . . yes
C(2) C(3) C(4) C(5) 178.0(2) . . . . yes
C(3) C(6) O(6) C(9) 175.7(2) . . . . yes
C(4) C(5) O(4) C(8) -176.4(2) . . . . yes
C(5) C(4) C(3) C(6) 59.0(2) . . . . yes
C(10) P(1) C(16) C(17) -77.9(2) . . . . yes
C(10) P(1) C(16) C(21) 104.8(2) . . . . yes
C(10) P(1) C(22) C(23) 161.7(2) . . . . yes
C(10) P(1) C(22) C(27) -19.1(2) . . . . yes
C(10) P(1) C(28) C(29) 170.1(2) . . . . yes
C(10) P(1) C(28) C(33) -17.1(2) . . . . yes
C(10) C(11) C(12) C(13) -0.8(3) . . . . yes
C(10) C(15) C(14) C(13) -0.4(4) . . . . yes
C(11) C(10) P(1) C(16) -170.8(2) . . . . yes
C(11) C(10) P(1) C(22) 70.5(2) . . . . yes
C(11) C(10) P(1) C(28) -52.0(2) . . . . yes
C(11) C(10) C(15) C(14) -1.6(3) . . . . yes
C(11) C(12) C(13) C(14) -1.2(4) . . . . yes
C(12) C(11) C(10) C(15) 2.1(3) . . . . yes
C(12) C(13) C(14) C(15) 1.8(4) . . . . yes
C(15) C(10) P(1) C(16) 13.3(2) . . . . yes
C(15) C(10) P(1) C(22) -105.4(2) . . . . yes
C(15) C(10) P(1) C(28) 132.1(2) . . . . yes
C(16) P(1) C(22) C(23) 40.4(2) . . . . yes
C(16) P(1) C(22) C(27) -140.5(2) . . . . yes
C(16) P(1) C(28) C(29) -68.2(2) . . . . yes
C(16) P(1) C(28) C(33) 104.7(2) . . . . yes
C(16) C(17) C(18) C(19) 1.6(4) . . . . yes
C(16) C(21) C(20) C(19) 0.5(4) . . . . yes
C(17) C(16) P(1) C(22) 41.3(2) . . . . yes
C(17) C(16) P(1) C(28) 161.6(2) . . . . yes
C(17) C(16) C(21) C(20) -0.8(4) . . . . yes
C(17) C(18) C(19) C(20) -1.8(4) . . . . yes
C(18) C(17) C(16) C(21) -0.3(4) . . . . yes
C(18) C(19) C(20) C(21) 0.8(4) . . . . yes
C(21) C(16) P(1) C(22) -136.0(2) . . . . yes
C(21) C(16) P(1) C(28) -15.6(2) . . . . yes
C(22) P(1) C(28) C(29) 49.4(2) . . . . yes
C(22) P(1) C(28) C(33) -137.7(2) . . . . yes
C(22) C(23) C(24) C(25) 0.8(5) . . . . yes
C(22) C(27) C(26) C(25) 0.8(4) . . . . yes
C(23) C(22) P(1) C(28) -77.0(2) . . . . yes
C(23) C(22) C(27) C(26) 0.1(4) . . . . yes
C(23) C(24) C(25) C(26) 0.1(5) . . . . yes
C(24) C(23) C(22) C(27) -1.0(4) . . . . yes
C(24) C(25) C(26) C(27) -0.9(4) . . . . yes
C(27) C(22) P(1) C(28) 102.2(2) . . . . yes
C(28) C(29) C(30) C(31) 2.3(4) . . . . yes
C(28) C(33) C(32) C(31) 1.6(4) . . . . yes
C(29) C(28) C(33) C(32) -0.3(3) . . . . yes
C(29) C(30) C(31) C(32) -1.0(4) . . . . yes
C(30) C(29) C(28) C(33) -1.6(4) . . . . yes
C(30) C(31) C(32) C(33) -1.0(4) . . . . yes
C(30) C(31) C(32) C(33) -1.0(4) . . . . yes

loop_
_cod_related_entry_id
_cod_related_entry_database
_cod_related_entry_code
1 ChemSpider 30660790
